data_7029094
loop_
_publ_author_name
'Perrin, Andrea'
'Myers, Dominic'
'Fucke, Katharina'
'Musa, Osama M.'
'Steed, Jonathan W.'

_publ_section_title
;
 N-Alkyl pyrrolidone ether podands as versatile alkali metal ion chelants.
;
_journal_issue 8
_journal_name_full 'Dalton transactions (Cambridge, England : 2003)'
_journal_page_first 3153
_journal_page_last 3161
_journal_paper_doi 10.1039/c3dt53001a
_journal_volume 43
_journal_year 2014
_chemical_formula_moiety 'C24 H48 N4 Na2 O10, 2(C24 H20 B)'
_chemical_formula_sum 'C72 H88 B2 N4 Na2 O10'
_chemical_formula_weight 1237.06
_chemical_name_systematic
;
 ? 
;
_space_group_crystal_system triclinic
_space_group_IT_number 2
_space_group_name_Hall '-P 1'
_space_group_name_H-M_alt 'P -1'
_symmetry_space_group_name_Hall '-P 1'
_symmetry_space_group_name_H-M 'P -1'
_atom_sites_solution_hydrogens geom
_atom_sites_solution_primary iterative
_atom_sites_solution_secondary difmap
_audit_creation_date 2013-05-13
_audit_creation_method
;
  Olex2 1.2
  (compiled Apr 23 2013 17:59:47, GUI svn.r4466)
;
_cell_angle_alpha 67.444(4)
_cell_angle_beta 75.171(4)
_cell_angle_gamma 78.989(3)
_cell_formula_units_Z 1
_cell_length_a 11.9380(5)
_cell_length_b 12.1701(5)
_cell_length_c 13.1018(7)
_cell_measurement_reflns_used 5119
_cell_measurement_temperature 120
_cell_measurement_theta_max 32.5554
_cell_measurement_theta_min 2.6670
_cell_volume 1690.15(14)
_computing_cell_refinement
;
CrysAlisPro, Agilent Technologies,
Version 1.171.36.20 (release 27-06-2012 CrysAlis171 .NET)
(compiled Jul 11 2012,15:38:31)
;
_computing_data_collection
;
CrysAlisPro, Agilent Technologies,
Version 1.171.36.20 (release 27-06-2012 CrysAlis171 .NET)
(compiled Jul 11 2012,15:38:31)
;
_computing_data_reduction
;
CrysAlisPro, Agilent Technologies,
Version 1.171.36.20 (release 27-06-2012 CrysAlis171 .NET)
(compiled Jul 11 2012,15:38:31)
;
_computing_molecular_graphics
;
O. V. Dolomanov, L. J. Bourhis, R. J. Gildea, J. A. K. Howard and H. Puschmann,
OLEX2: a complete structure solution, refinement and analysis program.
J. Appl. Cryst. (2009). 42, 339-341.
;
_computing_publication_material
;
O. V. Dolomanov, L. J. Bourhis, R. J. Gildea, J. A. K. Howard and H. Puschmann,
OLEX2: a complete structure solution, refinement and analysis program.
J. Appl. Cryst. (2009). 42, 339-341.
;
_computing_structure_refinement
;
SHELXL, G.M. Sheldrick, Acta Cryst.
(2008). A64, 112-122
;
_computing_structure_solution 'SUPERFLIP, J. Appl. Cryst. (2007) 40, 786-790'
_diffrn_ambient_temperature 120
_diffrn_detector_area_resol_mean 16.1511
_diffrn_measured_fraction_theta_full 0.999
_diffrn_measured_fraction_theta_max 0.999
_diffrn_measurement_details
;
  1 omega  -30.00   43.00   1.0000   30.0000
omega____ theta____ kappa____ phi______ frames
    -      -26.1867   38.0000  120.0000 73

  2 omega  -91.00   35.00   1.0000   30.0000
omega____ theta____ kappa____ phi______ frames
    -      -26.1867    0.0000   90.0000 126

  3 omega   61.00   92.00   1.0000   30.0000
omega____ theta____ kappa____ phi______ frames
    -       26.9679  179.0000  -60.0000 31

  4 omega   60.00  103.00   1.0000   30.0000
omega____ theta____ kappa____ phi______ frames
    -       26.9679  179.0000   90.0000 43

  5 omega   42.00   74.00   1.0000   30.0000
omega____ theta____ kappa____ phi______ frames
    -       26.9679 -109.0000  -83.0000 32

  6 omega   60.00  103.00   1.0000   30.0000
omega____ theta____ kappa____ phi______ frames
    -       26.9679  179.0000 -120.0000 43

  7 omega   10.00   99.00   1.0000   30.0000
omega____ theta____ kappa____ phi______ frames
    -       26.9679   38.0000  -60.0000 89

  8 omega   12.00   74.00   1.0000   30.0000
omega____ theta____ kappa____ phi______ frames
    -       26.9679 -109.0000   96.0000 62

  9 omega  -95.00   -5.00   1.0000   30.0000
omega____ theta____ kappa____ phi______ frames
    -      -26.1867  -57.0000  -60.0000 90

 10 omega -102.00  -34.00   1.0000   30.0000
omega____ theta____ kappa____ phi______ frames
    -      -26.1867 -179.0000  150.0000 68

 11 omega  -96.00    4.00   1.0000   30.0000
omega____ theta____ kappa____ phi______ frames
    -      -26.1867  -77.0000  150.0000 100

 12 omega -102.00  -77.00   1.0000   30.0000
omega____ theta____ kappa____ phi______ frames
    -      -26.1867 -179.0000   60.0000 25

 13 omega  -95.00   -5.00   1.0000   30.0000
omega____ theta____ kappa____ phi______ frames
    -      -26.1867  -57.0000   30.0000 90
;
_diffrn_measurement_device_type 'Xcalibur, Sapphire3, Gemini ultra'
_diffrn_measurement_method '\w scans'
_diffrn_orient_matrix_UB_11 0.0011168000
_diffrn_orient_matrix_UB_12 -0.0147097000
_diffrn_orient_matrix_UB_13 -0.0476809000
_diffrn_orient_matrix_UB_21 0.0044776000
_diffrn_orient_matrix_UB_22 -0.0616968000
_diffrn_orient_matrix_UB_23 0.0334936000
_diffrn_orient_matrix_UB_31 -0.0616246000
_diffrn_orient_matrix_UB_32 0.0018659000
_diffrn_orient_matrix_UB_33 0.0136643000
_diffrn_radiation_monochromator graphite
_diffrn_radiation_type 'Mo K\a'
_diffrn_radiation_wavelength 0.7107
_diffrn_reflns_av_R_equivalents 0.0612
_diffrn_reflns_av_unetI/netI 0.0602
_diffrn_reflns_limit_h_max 15
_diffrn_reflns_limit_h_min -15
_diffrn_reflns_limit_k_max 15
_diffrn_reflns_limit_k_min -15
_diffrn_reflns_limit_l_max 16
_diffrn_reflns_limit_l_min -17
_diffrn_reflns_number 28252
_diffrn_reflns_theta_full 27.50
_diffrn_reflns_theta_max 27.50
_diffrn_reflns_theta_min 2.67
_diffrn_source 'Enhance (Mo) X-ray Source'
_exptl_absorpt_coefficient_mu 0.091
_exptl_absorpt_correction_T_max 0.995
_exptl_absorpt_correction_T_min 0.985
_exptl_absorpt_correction_type analytical
_exptl_absorpt_process_details
;
CrysAlisPro, Agilent Technologies,
Version 1.171.36.20 (release 27-06-2012 CrysAlis171 .NET)
(compiled Jul 11 2012,15:38:31)
Analytical numeric absorption correction using a multifaceted crystal
            model based on expressions derived by R.C. Clark & J.S. Reid.
(Clark, R. C. & Reid, J. S. (1995). Acta Cryst. A51, 887-897)
;
_exptl_crystal_colour colourless
_exptl_crystal_colour_lustre clear
_exptl_crystal_colour_modifier light
_exptl_crystal_colour_primary colourless
_exptl_crystal_density_diffrn 1.215
_exptl_crystal_density_method 'not measured'
_exptl_crystal_description block
_exptl_crystal_F_000 660
_exptl_crystal_size_max 0.5581
_exptl_crystal_size_mid 0.241
_exptl_crystal_size_min 0.1241
_refine_diff_density_max 0.377
_refine_diff_density_min -0.229
_refine_diff_density_rms 0.043
_refine_ls_extinction_method none
_refine_ls_goodness_of_fit_ref 1.023
_refine_ls_hydrogen_treatment mixed
_refine_ls_matrix_type full
_refine_ls_number_parameters 422
_refine_ls_number_reflns 7743
_refine_ls_number_restraints 0
_refine_ls_restrained_S_all 1.023
_refine_ls_R_factor_all 0.0791
_refine_ls_R_factor_gt 0.0502
_refine_ls_shift/su_max 0.000
_refine_ls_shift/su_mean 0.000
_refine_ls_structure_factor_coef Fsqd
_refine_ls_weighting_details 'calc w=1/[\s^2^(Fo^2^)+(0.0398P)^2^+0.2426P] where P=(Fo^2^+2Fc^2^)/3'
_refine_ls_weighting_scheme calc
_refine_ls_wR_factor_gt 0.1006
_refine_ls_wR_factor_ref 0.1132
_reflns_number_gt 5539
_reflns_number_total 7743
_reflns_threshold_expression >2sigma(I)
_cod_data_source_file c3dt53001a.txt
_cod_data_source_block ap76_3b
_cod_original_cell_volume 1690.16(13)
_cod_database_code 7029094
_chemical_oxdiff_formula C36H40N2O3BNa
_reflns_odcompleteness_completeness 99.91
_reflns_odcompleteness_iscentric 1
_reflns_odcompleteness_theta 30.44
_olex2_refinement_description
;
1. Fixed Uiso
 At 1.2 times of:
  All C(H) groups, All C(H,H) groups
2.a Secondary CH2 refined with riding coordinates:
 C5(H5C,H5D), C6(H6A,H6B), C7(H7A,H7B), C8(H8A,H8B), C4(H4C,H4D), C2(H2A,H2B),
 C3(H3A,H3B), C10(H10A,H10B), C12(H12A,H12B), C11(H11A,H11B)
2.b Aromatic/amide H refined with riding coordinates:
 C18(H18), C14(H14), C26(H26), C16(H16), C36(H36), C17(H17), C15(H15),
 C27(H27), C24(H24), C32(H32), C20(H20), C33(H33), C28(H28), C30(H30), C35(H35),
  C34(H34), C21(H21), C23(H23), C29(H29), C22(H22)
;

loop_
_space_group_symop_id
_space_group_symop_operation_xyz
1 'x, y, z'
2 '-x, -y, -z'

loop_
_atom_site_label
_atom_site_type_symbol
_atom_site_fract_x
_atom_site_fract_y
_atom_site_fract_z
_atom_site_U_iso_or_equiv
_atom_site_adp_type
_atom_site_occupancy
_atom_site_symmetry_multiplicity
_atom_site_calc_flag
_atom_site_refinement_flags
Na1 Na 0.12547(5) 0.45265(6) 0.42276(5) 0.02484(16) Uani 1 1 d .
O1 O 0.20974(9) 0.54296(11) 0.22027(9) 0.0244(3) Uani 1 1 d .
O2 O -0.04547(10) 0.59690(11) 0.38532(10) 0.0273(3) Uani 1 1 d .
O3 O 0.19335(10) 0.61485(11) 0.44157(10) 0.0296(3) Uani 1 1 d .
O4 O 0.00969(12) 0.31020(13) 0.43073(13) 0.0359(3) Uani 1 1 d .
N1 N 0.33386(11) 0.67847(12) 0.28234(11) 0.0216(3) Uani 1 1 d .
N2 N -0.00831(11) 0.68308(13) 0.19330(11) 0.0246(3) Uani 1 1 d .
O5 O 0.27459(15) 0.28842(14) 0.43158(14) 0.0451(4) Uani 1 1 d .
C13 C 0.68824(13) 0.42724(14) 0.19970(13) 0.0212(4) Uani 1 1 d .
C25 C 0.65442(14) 0.21034(15) 0.20662(13) 0.0237(4) Uani 1 1 d .
C31 C 0.62168(14) 0.24922(15) 0.39723(14) 0.0242(4) Uani 1 1 d .
C9 C -0.04338(13) 0.68594(16) 0.29826(14) 0.0237(4) Uani 1 1 d .
C1 C 0.24848(13) 0.69509(15) 0.36516(14) 0.0231(4) Uani 1 1 d .
C5 C 0.37925(14) 0.56210(15) 0.27414(14) 0.0233(4) Uani 1 1 d .
H5C H 0.3567 0.4991 0.3484 0.028 Uiso 1 1 calc R
H5D H 0.4654 0.5567 0.2541 0.028 Uiso 1 1 calc R
C19 C 0.84154(14) 0.23749(15) 0.26676(15) 0.0254(4) Uani 1 1 d .
C18 C 0.63833(14) 0.48142(15) 0.10371(13) 0.0240(4) Uani 1 1 d .
H18 H 0.6096 0.4320 0.0771 0.029 Uiso 1 1 calc R
C14 C 0.72870(14) 0.50620(15) 0.23393(15) 0.0256(4) Uani 1 1 d .
H14 H 0.7644 0.4740 0.2978 0.031 Uiso 1 1 calc R
C26 C 0.53450(15) 0.21272(15) 0.21333(14) 0.0275(4) Uani 1 1 d .
H26 H 0.4811 0.2589 0.2525 0.033 Uiso 1 1 calc R
C6 C 0.33373(14) 0.54073(16) 0.18645(15) 0.0261(4) Uani 1 1 d .
H6A H 0.3551 0.6037 0.1119 0.031 Uiso 1 1 calc R
H6B H 0.3683 0.4622 0.1804 0.031 Uiso 1 1 calc R
C16 C 0.66912(15) 0.67884(16) 0.08294(15) 0.0312(4) Uani 1 1 d .
H16 H 0.6629 0.7629 0.0440 0.037 Uiso 1 1 calc R
C36 C 0.56474(14) 0.33311(16) 0.44777(14) 0.0255(4) Uani 1 1 d .
H36 H 0.5782 0.4147 0.4085 0.031 Uiso 1 1 calc R
C7 C 0.15630(14) 0.55213(17) 0.13128(14) 0.0276(4) Uani 1 1 d .
H7A H 0.1765 0.4774 0.1142 0.033 Uiso 1 1 calc R
H7B H 0.1843 0.6193 0.0622 0.033 Uiso 1 1 calc R
C8 C 0.02606(14) 0.57342(16) 0.16878(15) 0.0267(4) Uani 1 1 d .
H8A H -0.0125 0.5775 0.1087 0.032 Uiso 1 1 calc R
H8B H -0.0008 0.5051 0.2371 0.032 Uiso 1 1 calc R
C17 C 0.62912(15) 0.60446(16) 0.04576(14) 0.0289(4) Uani 1 1 d .
H17 H 0.5953 0.6372 -0.0193 0.035 Uiso 1 1 calc R
C15 C 0.71873(14) 0.62906(16) 0.17832(16) 0.0304(4) Uani 1 1 d .
H15 H 0.7458 0.6793 0.2053 0.036 Uiso 1 1 calc R
C27 C 0.49072(17) 0.15060(16) 0.16524(15) 0.0324(4) Uani 1 1 d .
H27 H 0.4090 0.1554 0.1717 0.039 Uiso 1 1 calc R
C24 C 0.92689(15) 0.29463(17) 0.17483(16) 0.0308(4) Uani 1 1 d .
H24 H 0.9029 0.3651 0.1176 0.037 Uiso 1 1 calc R
C32 C 0.59808(17) 0.13063(17) 0.46230(15) 0.0326(4) Uani 1 1 d .
H32 H 0.6344 0.0696 0.4327 0.039 Uiso 1 1 calc R
C4 C 0.38430(15) 0.78702(15) 0.20314(14) 0.0276(4) Uani 1 1 d .
H4C H 0.3878 0.7951 0.1243 0.033 Uiso 1 1 calc R
H4D H 0.4638 0.7875 0.2128 0.033 Uiso 1 1 calc R
C2 C 0.23174(15) 0.82485(16) 0.35200(16) 0.0301(4) Uani 1 1 d .
H2A H 0.2624 0.8370 0.4099 0.036 Uiso 1 1 calc R
H2B H 0.1482 0.8557 0.3585 0.036 Uiso 1 1 calc R
B22 B 0.70164(16) 0.28224(17) 0.26853(16) 0.0225(4) Uani 1 1 d .
C20 C 0.88463(16) 0.13498(16) 0.34803(16) 0.0330(4) Uani 1 1 d .
H20 H 0.8312 0.0928 0.4126 0.040 Uiso 1 1 calc R
C3 C 0.30083(16) 0.88713(16) 0.23363(16) 0.0341(4) Uani 1 1 d .
H3A H 0.3445 0.9485 0.2337 0.041 Uiso 1 1 calc R
H3B H 0.2482 0.9259 0.1794 0.041 Uiso 1 1 calc R
C33 C 0.52436(18) 0.09838(18) 0.56754(16) 0.0392(5) Uani 1 1 d .
H33 H 0.5122 0.0167 0.6085 0.047 Uiso 1 1 calc R
C28 C 0.56504(18) 0.08181(17) 0.10807(15) 0.0367(5) Uani 1 1 d .
H28 H 0.5353 0.0383 0.0759 0.044 Uiso 1 1 calc R
C30 C 0.72661(16) 0.14075(17) 0.14676(15) 0.0312(4) Uani 1 1 d .
H30 H 0.8086 0.1364 0.1386 0.037 Uiso 1 1 calc R
C35 C 0.48927(16) 0.30257(18) 0.55298(15) 0.0336(4) Uani 1 1 d .
H35 H 0.4521 0.3628 0.5834 0.040 Uiso 1 1 calc R
C10 C -0.07964(16) 0.81436(16) 0.28946(16) 0.0328(4) Uani 1 1 d .
H10A H -0.0495 0.8330 0.3440 0.039 Uiso 1 1 calc R
H10B H -0.1655 0.8314 0.3035 0.039 Uiso 1 1 calc R
C34 C 0.46872(17) 0.1847(2) 0.61280(16) 0.0396(5) Uani 1 1 d .
H34 H 0.4170 0.1632 0.6842 0.047 Uiso 1 1 calc R
C21 C 1.00192(19) 0.09254(19) 0.33812(19) 0.0453(6) Uani 1 1 d .
H21 H 1.0269 0.0227 0.3954 0.054 Uiso 1 1 calc R
C12 C -0.01302(17) 0.80117(17) 0.10482(16) 0.0356(5) Uani 1 1 d .
H12A H -0.0808 0.8152 0.0692 0.043 Uiso 1 1 calc R
H12B H 0.0591 0.8103 0.0459 0.043 Uiso 1 1 calc R
C23 C 1.04492(16) 0.25332(19) 0.16333(19) 0.0392(5) Uani 1 1 d .
H23 H 1.0993 0.2950 0.0994 0.047 Uiso 1 1 calc R
C29 C 0.68369(18) 0.07760(18) 0.09864(16) 0.0389(5) Uani 1 1 d .
H29 H 0.7363 0.0313 0.0591 0.047 Uiso 1 1 calc R
C22 C 1.08246(18) 0.1510(2) 0.2458(2) 0.0460(6) Uani 1 1 d .
H22 H 1.1627 0.1216 0.2388 0.055 Uiso 1 1 calc R
C11 C -0.02520(19) 0.88590(18) 0.16847(17) 0.0433(5) Uani 1 1 d .
H11A H -0.0763 0.9596 0.1373 0.052 Uiso 1 1 calc R
H11B H 0.0518 0.9081 0.1644 0.052 Uiso 1 1 calc R
H4A H -0.061(2) 0.336(2) 0.466(2) 0.081(9) Uiso 1 1 d .
H4B H -0.004(2) 0.282(2) 0.390(2) 0.061(8) Uiso 1 1 d .
H5A H 0.236(3) 0.229(3) 0.443(3) 0.110(13) Uiso 1 1 d .
H5B H 0.334(3) 0.264(3) 0.458(3) 0.102(12) Uiso 1 1 d .

loop_
_atom_site_aniso_label
_atom_site_aniso_U_11
_atom_site_aniso_U_22
_atom_site_aniso_U_33
_atom_site_aniso_U_23
_atom_site_aniso_U_13
_atom_site_aniso_U_12
Na1 0.0234(3) 0.0272(4) 0.0246(4) -0.0113(3) -0.0010(3) -0.0048(3)
O1 0.0184(6) 0.0345(7) 0.0227(6) -0.0133(5) -0.0027(5) -0.0032(5)
O2 0.0279(6) 0.0294(7) 0.0231(6) -0.0096(5) -0.0025(5) -0.0029(5)
O3 0.0271(6) 0.0322(7) 0.0317(7) -0.0163(6) 0.0040(5) -0.0110(5)
O4 0.0322(8) 0.0420(9) 0.0427(9) -0.0288(7) 0.0040(6) -0.0114(6)
N1 0.0197(7) 0.0222(7) 0.0233(7) -0.0086(6) -0.0033(5) -0.0032(5)
N2 0.0222(7) 0.0292(8) 0.0224(7) -0.0093(6) -0.0049(6) -0.0017(6)
O5 0.0348(9) 0.0403(9) 0.0567(10) -0.0167(8) -0.0082(7) 0.0017(7)
C13 0.0161(8) 0.0215(9) 0.0224(9) -0.0074(7) 0.0012(6) -0.0014(6)
C25 0.0310(9) 0.0191(9) 0.0189(8) -0.0007(7) -0.0093(7) -0.0044(7)
C31 0.0275(9) 0.0232(9) 0.0235(9) -0.0045(7) -0.0116(7) -0.0057(7)
C9 0.0171(8) 0.0295(10) 0.0268(9) -0.0118(8) -0.0052(7) -0.0025(7)
C1 0.0184(8) 0.0286(9) 0.0276(9) -0.0147(8) -0.0059(7) -0.0027(7)
C5 0.0179(8) 0.0261(9) 0.0256(9) -0.0107(7) -0.0022(7) -0.0013(7)
C19 0.0287(9) 0.0232(9) 0.0326(10) -0.0172(8) -0.0118(7) 0.0017(7)
C18 0.0236(8) 0.0246(9) 0.0201(8) -0.0080(7) 0.0004(7) -0.0002(7)
C14 0.0206(8) 0.0246(9) 0.0309(10) -0.0096(7) -0.0042(7) -0.0026(7)
C26 0.0329(10) 0.0212(9) 0.0260(9) -0.0014(7) -0.0103(7) -0.0057(7)
C6 0.0197(8) 0.0319(10) 0.0293(9) -0.0167(8) -0.0002(7) -0.0021(7)
C16 0.0261(9) 0.0212(9) 0.0336(10) -0.0029(8) 0.0052(7) -0.0023(7)
C36 0.0280(9) 0.0251(9) 0.0232(9) -0.0054(7) -0.0081(7) -0.0053(7)
C7 0.0245(9) 0.0376(11) 0.0258(9) -0.0169(8) -0.0041(7) -0.0043(7)
C8 0.0253(9) 0.0344(10) 0.0249(9) -0.0150(8) -0.0040(7) -0.0050(7)
C17 0.0282(9) 0.0274(10) 0.0206(9) -0.0033(7) 0.0012(7) 0.0020(7)
C15 0.0202(9) 0.0238(9) 0.0455(11) -0.0137(8) 0.0007(8) -0.0055(7)
C27 0.0397(11) 0.0265(10) 0.0282(10) 0.0039(8) -0.0161(8) -0.0131(8)
C24 0.0283(9) 0.0318(10) 0.0395(11) -0.0203(9) -0.0086(8) -0.0006(8)
C32 0.0476(11) 0.0259(10) 0.0274(10) -0.0045(8) -0.0149(8) -0.0116(8)
C4 0.0298(9) 0.0276(10) 0.0236(9) -0.0055(7) -0.0043(7) -0.0077(7)
C2 0.0263(9) 0.0283(10) 0.0393(11) -0.0172(8) -0.0051(8) -0.0017(7)
B22 0.0246(10) 0.0209(10) 0.0230(10) -0.0079(8) -0.0069(8) -0.0016(7)
C20 0.0406(11) 0.0276(10) 0.0373(11) -0.0183(8) -0.0170(9) 0.0086(8)
C3 0.0348(10) 0.0246(10) 0.0435(11) -0.0090(8) -0.0129(9) -0.0037(8)
C33 0.0573(13) 0.0371(12) 0.0253(10) 0.0017(9) -0.0156(9) -0.0272(10)
C28 0.0571(13) 0.0329(11) 0.0261(10) -0.0051(8) -0.0158(9) -0.0195(9)
C30 0.0340(10) 0.0337(11) 0.0297(10) -0.0135(8) -0.0076(8) -0.0057(8)
C35 0.0322(10) 0.0451(12) 0.0258(10) -0.0134(9) -0.0058(8) -0.0078(8)
C10 0.0302(10) 0.0307(10) 0.0397(11) -0.0156(9) -0.0090(8) 0.0017(8)
C34 0.0417(11) 0.0566(14) 0.0199(9) -0.0052(9) -0.0035(8) -0.0254(10)
C21 0.0517(13) 0.0405(12) 0.0549(14) -0.0288(11) -0.0301(11) 0.0213(10)
C12 0.0347(10) 0.0354(11) 0.0284(10) -0.0020(8) -0.0073(8) -0.0031(8)
C23 0.0280(10) 0.0460(13) 0.0571(14) -0.0360(11) -0.0051(9) -0.0019(9)
C29 0.0515(13) 0.0398(12) 0.0327(11) -0.0193(9) -0.0075(9) -0.0091(9)
C22 0.0334(11) 0.0524(14) 0.0698(16) -0.0428(13) -0.0231(11) 0.0176(10)
C11 0.0499(13) 0.0283(11) 0.0465(13) -0.0062(9) -0.0133(10) -0.0024(9)

loop_
_atom_type_symbol
_atom_type_description
_atom_type_scat_dispersion_real
_atom_type_scat_dispersion_imag
_atom_type_scat_source
C C 0.0033 0.0016 'International Tables Vol C Tables 4.2.6.8 and 6.1.1.4'
H H 0.0000 0.0000 'International Tables Vol C Tables 4.2.6.8 and 6.1.1.4'
B B 0.0013 0.0007 'International Tables Vol C Tables 4.2.6.8 and 6.1.1.4'
N N 0.0061 0.0033 'International Tables Vol C Tables 4.2.6.8 and 6.1.1.4'
Na Na 0.0362 0.0249 'International Tables Vol C Tables 4.2.6.8 and 6.1.1.4'
O O 0.0106 0.0060 'International Tables Vol C Tables 4.2.6.8 and 6.1.1.4'

loop_
_exptl_crystal_face_index_h
_exptl_crystal_face_index_k
_exptl_crystal_face_index_l
_exptl_crystal_face_perp_dist
_exptl_oxdiff_crystal_face_indexfrac_h
_exptl_oxdiff_crystal_face_indexfrac_k
_exptl_oxdiff_crystal_face_indexfrac_l
_exptl_oxdiff_crystal_face_x
_exptl_oxdiff_crystal_face_y
_exptl_oxdiff_crystal_face_z
0 -16 0 0.0967 0.0000 -16.0000 0.0000 0.2354 0.9871 -0.0299
0 16 0 0.0967 -0.0000 16.0000 -0.0000 -0.2354 -0.9871 0.0299
-14 7 0 0.2232 -14.0000 7.0000 0.0000 -0.1186 -0.4946 0.8758
-15 -8 0 0.2111 -15.0000 -8.0000 0.0000 0.1009 0.4264 0.9094
16 1 0 0.2524 16.0000 1.0000 -0.0000 0.0032 0.0099 -0.9841
0 -1 -17 0.0620 0.0000 -1.0000 -17.0000 0.8253 -0.5077 -0.2342
0 1 17 0.0620 -0.0000 1.0000 17.0000 -0.8253 0.5077 0.2342

loop_
_geom_angle_atom_site_label_1
_geom_angle_atom_site_label_2
_geom_angle_atom_site_label_3
_geom_angle
_geom_angle_site_symmetry_1
_geom_angle_site_symmetry_3
O1 Na1 Na1 128.71(4) . 2_566
O2 Na1 Na1 45.39(3) 2_566 2_566
O2 Na1 Na1 42.74(3) . 2_566
O2 Na1 O1 169.22(5) 2_566 .
O2 Na1 O1 86.64(4) . .
O2 Na1 O2 88.13(5) 2_566 .
O2 Na1 O3 84.74(5) 2_566 .
O2 Na1 O4 84.89(5) 2_566 .
O2 Na1 O5 99.09(5) 2_566 .
O3 Na1 Na1 81.10(4) . 2_566
O3 Na1 O1 85.24(4) . .
O3 Na1 O2 82.54(5) . .
O3 Na1 O5 111.29(6) . .
O4 Na1 Na1 83.33(4) . 2_566
O4 Na1 O1 104.08(5) . .
O4 Na1 O2 85.51(5) . .
O4 Na1 O3 164.40(5) . .
O4 Na1 O5 81.87(6) . .
O5 Na1 Na1 142.62(5) . 2_566
O5 Na1 O1 88.24(5) . .
O5 Na1 O2 164.81(6) . .
C6 O1 Na1 118.12(9) . .
C7 O1 Na1 124.47(9) . .
C7 O1 C6 112.25(12) . .
Na1 O2 Na1 91.86(5) 2_566 .
C9 O2 Na1 122.43(10) . .
C9 O2 Na1 138.17(11) . 2_566
C1 O3 Na1 126.87(11) . .
C1 N1 C5 123.84(14) . .
C1 N1 C4 114.30(14) . .
C5 N1 C4 121.74(13) . .
C9 N2 C8 123.66(14) . .
C9 N2 C12 113.69(15) . .
C8 N2 C12 122.59(14) . .
C18 C13 C14 115.22(15) . .
C18 C13 B22 123.79(15) . .
C14 C13 B22 120.98(15) . .
C26 C25 B22 120.99(15) . .
C30 C25 C26 114.66(16) . .
C30 C25 B22 124.33(15) . .
C36 C31 C32 114.37(16) . .
C36 C31 B22 124.95(15) . .
C32 C31 B22 120.49(16) . .
O2 C9 N2 124.56(16) . .
O2 C9 C10 127.24(16) . .
N2 C9 C10 108.19(15) . .
O3 C1 N1 124.97(16) . .
O3 C1 C2 125.95(15) . .
N1 C1 C2 109.07(14) . .
N1 C5 C6 111.61(13) . .
C24 C19 B22 120.90(15) . .
C20 C19 C24 114.61(16) . .
C20 C19 B22 124.18(16) . .
C17 C18 C13 122.87(17) . .
C15 C14 C13 122.73(17) . .
C27 C26 C25 122.91(18) . .
O1 C6 C5 108.23(13) . .
C17 C16 C15 119.17(17) . .
C35 C36 C31 123.17(17) . .
O1 C7 C8 108.20(13) . .
N2 C8 C7 112.24(14) . .
C16 C17 C18 119.96(17) . .
C14 C15 C16 120.03(18) . .
C28 C27 C26 120.52(18) . .
C23 C24 C19 123.35(18) . .
C33 C32 C31 123.27(19) . .
N1 C4 C3 103.70(13) . .
C1 C2 C3 104.44(14) . .
C13 B22 C25 111.00(13) . .
C13 B22 C31 110.64(14) . .
C13 B22 C19 108.03(13) . .
C25 B22 C31 106.29(13) . .
C25 B22 C19 107.84(14) . .
C31 B22 C19 113.03(14) . .
C21 C20 C19 122.87(19) . .
C2 C3 C4 104.82(14) . .
C34 C33 C32 120.13(18) . .
C27 C28 C29 118.53(18) . .
C29 C30 C25 122.94(18) . .
C34 C35 C36 119.92(19) . .
C9 C10 C11 103.89(15) . .
C33 C34 C35 119.12(18) . .
C22 C21 C20 120.47(19) . .
N2 C12 C11 103.10(15) . .
C22 C23 C24 119.6(2) . .
C28 C29 C30 120.44(19) . .
C21 C22 C23 119.14(18) . .
C12 C11 C10 104.10(15) . .

loop_
_geom_bond_atom_site_label_1
_geom_bond_atom_site_label_2
_geom_bond_distance
_geom_bond_site_symmetry_2
Na1 Na1 3.4303(12) 2_566
Na1 O1 2.4652(12) .
Na1 O2 2.3293(13) 2_566
Na1 O2 2.4434(13) .
Na1 O3 2.3876(13) .
Na1 O4 2.3726(15) .
Na1 O5 2.3971(17) .
O1 C6 1.4304(19) .
O1 C7 1.4257(19) .
O2 Na1 2.3293(13) 2_566
O2 C9 1.234(2) .
O3 C1 1.2439(19) .
N1 C1 1.334(2) .
N1 C5 1.451(2) .
N1 C4 1.455(2) .
N2 C9 1.343(2) .
N2 C8 1.451(2) .
N2 C12 1.462(2) .
C13 C18 1.403(2) .
C13 C14 1.406(2) .
C13 B22 1.643(2) .
C25 C26 1.407(2) .
C25 B22 1.646(3) .
C25 C30 1.400(2) .
C31 C36 1.402(2) .
C31 C32 1.406(2) .
C31 B22 1.649(3) .
C9 C10 1.507(2) .
C1 C2 1.501(2) .
C5 C6 1.512(2) .
C19 C24 1.404(2) .
C19 B22 1.652(2) .
C19 C20 1.404(2) .
C18 C17 1.392(2) .
C14 C15 1.386(2) .
C26 C27 1.388(3) .
C16 C17 1.381(3) .
C16 C15 1.393(3) .
C36 C35 1.396(2) .
C7 C8 1.510(2) .
C27 C28 1.381(3) .
C24 C23 1.393(3) .
C32 C33 1.388(3) .
C4 C3 1.531(2) .
C2 C3 1.530(3) .
C20 C21 1.388(3) .
C33 C34 1.380(3) .
C28 C29 1.383(3) .
C30 C29 1.392(3) .
C35 C34 1.381(3) .
C10 C11 1.524(3) .
C21 C22 1.378(3) .
C12 C11 1.523(3) .
C23 C22 1.386(3) .
